data_4507431
loop_
_publ_author_name
'He, Qi-Ting'
'Li, Xiang-Ping'
'Chen, Lian-Fen'
'Zhang, Li'
'Wang, Wei'
'Su, Cheng-Yong'

_publ_section_title
;
 Nanosized Coordination Cages Incorporating Multiple Cu(I) Reactive Sites:
 Host--Guest Modulated Catalytic Activity
;
_journal_issue 1
_journal_name_full 'ACS Catalysis'
_journal_page_first 1
_journal_paper_doi 10.1021/cs300640r
_journal_volume 3
_journal_year 2013
_chemical_formula_sum 'C192 H144 Cu4 N28 O12'
_chemical_formula_weight 3289.51
_chemical_name_systematic
; 
 ? 
;
_space_group_IT_number 41
_symmetry_cell_setting orthorhombic
_symmetry_space_group_name_Hall 'A 2 -2ab'
_symmetry_space_group_name_H-M 'A b a 2'
_atom_sites_solution_hydrogens geom
_atom_sites_solution_primary direct
_atom_sites_solution_secondary difmap
_audit_creation_method SHELXL-97
_cell_angle_alpha 90.00
_cell_angle_beta 90.00
_cell_angle_gamma 90.00
_cell_formula_units_Z 4
_cell_length_a 26.5310(4)
_cell_length_b 29.2825(10)
_cell_length_c 21.2848(4)
_cell_measurement_reflns_used 6489
_cell_measurement_temperature 150(2)
_cell_measurement_theta_max 63.1607
_cell_measurement_theta_min 2.5642
_cell_volume 16536.0(7)
_computing_cell_refinement
;
CrysAlisPro, Agilent Technologies,
Version 1.171.35.11 (release 16-05-2011 CrysAlis171 .NET)
(compiled May 16 2011,17:55:39)
;
_computing_data_collection
;
CrysAlisPro, Agilent Technologies,
Version 1.171.35.11 (release 16-05-2011 CrysAlis171 .NET)
(compiled May 16 2011,17:55:39)
;
_computing_data_reduction
;
CrysAlisPro, Agilent Technologies,
Version 1.171.35.11 (release 16-05-2011 CrysAlis171 .NET)
(compiled May 16 2011,17:55:39)
;
_computing_structure_refinement 'SHELXL-97 (Sheldrick, 1997)'
_computing_structure_solution 'SHELXS-97 (Sheldrick, 1990)'
_diffrn_ambient_temperature 150(2)
_diffrn_detector_area_resol_mean 16.0855
_diffrn_measured_fraction_theta_full 0.987
_diffrn_measured_fraction_theta_max 0.987
_diffrn_measurement_device_type 'Xcalibur, Sapphire3, Gemini ultra'
_diffrn_measurement_method '\w and \p scan'
_diffrn_radiation_monochromator graphite
_diffrn_radiation_source 'Enhance Ultra (Cu) X-ray Source'
_diffrn_radiation_type CuK\a
_diffrn_radiation_wavelength 1.54178
_diffrn_reflns_av_R_equivalents 0.0222
_diffrn_reflns_av_sigmaI/netI 0.0285
_diffrn_reflns_limit_h_max 30
_diffrn_reflns_limit_h_min -28
_diffrn_reflns_limit_k_max 33
_diffrn_reflns_limit_k_min -17
_diffrn_reflns_limit_l_max 24
_diffrn_reflns_limit_l_min -23
_diffrn_reflns_number 25320
_diffrn_reflns_theta_full 63.25
_diffrn_reflns_theta_max 63.25
_diffrn_reflns_theta_min 5.26
_exptl_absorpt_coefficient_mu 1.154
_exptl_absorpt_correction_T_max 0.6552
_exptl_absorpt_correction_T_min 0.5960
_exptl_absorpt_correction_type multi-scan
_exptl_absorpt_process_details
;
CrysAlisPro, Agilent Technologies,
Version 1.171.35.11 (release 16-05-2011 CrysAlis171 .NET)
(compiled May 16 2011,17:55:39)
Empirical absorption correction using spherical harmonics,
 implemented in SCALE3 ABSPACK scaling algorithm.
;
_exptl_crystal_colour Yellow
_exptl_crystal_density_diffrn 1.321
_exptl_crystal_density_method 'not measured'
_exptl_crystal_description Block
_exptl_crystal_F_000 6816
_exptl_crystal_size_max 0.50
_exptl_crystal_size_mid 0.50
_exptl_crystal_size_min 0.40
_refine_diff_density_max 0.491
_refine_diff_density_min -0.306
_refine_diff_density_rms 0.069
_refine_ls_abs_structure_details 'Flack H D (1983), Acta Cryst. A39, 876-881'
_refine_ls_abs_structure_Flack 0.11(6)
_refine_ls_extinction_method none
_refine_ls_goodness_of_fit_ref 1.006
_refine_ls_hydrogen_treatment constr
_refine_ls_matrix_type full
_refine_ls_number_parameters 967
_refine_ls_number_reflns 11390
_refine_ls_number_restraints 1607
_refine_ls_restrained_S_all 1.079
_refine_ls_R_factor_all 0.1248
_refine_ls_R_factor_gt 0.1044
_refine_ls_shift/su_max 0.084
_refine_ls_shift/su_mean 0.003
_refine_ls_structure_factor_coef Fsqd
_refine_ls_weighting_details 'calc w=1/[\s^2^(Fo^2^)+(0.0420P)^2^+95.0000P] where P=(Fo^2^+2Fc^2^)/3'
_refine_ls_weighting_scheme calc
_refine_ls_wR_factor_gt 0.2103
_refine_ls_wR_factor_ref 0.2221
_reflns_number_gt 8542
_reflns_number_total 11390
_reflns_threshold_expression >2sigma(I)
_cod_data_source_file cs300640r_si_002.cif
_cod_data_source_block Cu4L4(NO3)4
_cod_depositor_comments
;
The following automatic conversions were performed:

'_symmetry_cell_setting' value 'ORTHORHOMBIC' changed to
'orthorhombic' according to
/home/saulius/struct/CIF-dictionaries/cif_core.dic dictionary named
'cif_core.dic' version 2.4.2 from 2011-04-26.

Automatic conversion script
Id: cif_fix_values 1891 2012-01-12 08:04:46Z andrius 
;
_cod_original_sg_symbol_H-M Aba2
_cod_database_code 4507431

loop_
_symmetry_equiv_pos_as_xyz
'x, y, z'
'-x, -y, z'
'x+1/2, -y+1/2, z'
'-x+1/2, y+1/2, z'
'x, y+1/2, z+1/2'
'-x, -y+1/2, z+1/2'
'x+1/2, -y+1, z+1/2'
'-x+1/2, y+1, z+1/2'

loop_
_atom_site_label
_atom_site_type_symbol
_atom_site_fract_x
_atom_site_fract_y
_atom_site_fract_z
_atom_site_U_iso_or_equiv
_atom_site_adp_type
_atom_site_occupancy
_atom_site_symmetry_multiplicity
_atom_site_calc_flag
_atom_site_refinement_flags
_atom_site_disorder_assembly
_atom_site_disorder_group
Cu1 Cu 0.39273(3) 0.47955(3) 1.59977(5) 0.0923(3) Uani 1 1 d U . .
Cu2 Cu 0.47547(4) 0.59901(5) 1.40006(6) 0.1347(4) Uani 1 1 d U . .
C1 C 0.42234(9) 0.59241(10) 1.59777(14) 0.0898(17) Uani 1 1 d GU . .
C2 C 0.44473(11) 0.62054(13) 1.55318(16) 0.098(2) Uani 1 1 d GU . .
H2A H 0.4249 0.6338 1.5208 0.118 Uiso 1 1 calc R . .
C3 C 0.49617(12) 0.62930(14) 1.5559(2) 0.0897(17) Uani 1 1 d GU A .
C4 C 0.52522(9) 0.60993(14) 1.6033(2) 0.0872(17) Uani 1 1 d GU . .
H4A H 0.5604 0.6159 1.6052 0.105 Uiso 1 1 calc R . .
C5 C 0.50284(10) 0.58180(14) 1.64790(18) 0.0765(15) Uani 1 1 d GU . .
C6 C 0.45139(11) 0.57304(12) 1.64513(15) 0.0804(17) Uani 1 1 d GU . .
H6A H 0.4361 0.5538 1.6756 0.096 Uiso 1 1 calc R . .
C7 C 0.36747(19) 0.5801(2) 1.5930(3) 0.0949(17) Uani 1 1 d U . .
C8 C 0.28591(11) 0.58477(14) 1.57880(16) 0.121(2) Uani 1 1 d GU . .
C9 C 0.23558(12) 0.59542(16) 1.5681(2) 0.143(3) Uani 1 1 d GU . .
H9A H 0.2253 0.6264 1.5652 0.171 Uiso 1 1 calc R . .
C10 C 0.20023(11) 0.56070(18) 1.5618(3) 0.148(3) Uani 1 1 d GU . .
H10A H 0.1658 0.5680 1.5545 0.177 Uiso 1 1 calc R . .
C11 C 0.21520(14) 0.51532(17) 1.5661(3) 0.128(3) Uani 1 1 d GU . .
H11A H 0.1910 0.4916 1.5617 0.154 Uiso 1 1 calc R . .
C12 C 0.26553(16) 0.50466(14) 1.5767(2) 0.108(2) Uani 1 1 d GU . .
H12A H 0.2758 0.4736 1.5797 0.130 Uiso 1 1 calc R . .
C13 C 0.30089(12) 0.53939(15) 1.58310(19) 0.0982(19) Uani 1 1 d GU . .
C14 C 0.3336(3) 0.6606(3) 1.6016(5) 0.142(3) Uani 1 1 d U . .
H14A H 0.3689 0.6704 1.5949 0.171 Uiso 1 1 calc R . .
H14B H 0.3126 0.6775 1.5710 0.171 Uiso 1 1 calc R . .
C15 C 0.3186(2) 0.6754(2) 1.6649(4) 0.176(3) Uani 1 1 d GU . .
C16 C 0.2901(3) 0.7141(3) 1.6780(4) 0.254(4) Uani 1 1 d GU . .
H16A H 0.2807 0.7342 1.6451 0.305 Uiso 1 1 calc R . .
C17 C 0.2753(4) 0.7233(3) 1.7394(5) 0.285(5) Uani 1 1 d GU . .
H17A H 0.2559 0.7497 1.7484 0.342 Uiso 1 1 calc R . .
C18 C 0.2890(4) 0.6938(4) 1.7876(4) 0.256(5) Uani 1 1 d GU . .
H18A H 0.2789 0.7001 1.8296 0.307 Uiso 1 1 calc R . .
C19 C 0.3175(3) 0.6551(3) 1.7745(4) 0.237(4) Uani 1 1 d GU . .
H19A H 0.3269 0.6350 1.8075 0.284 Uiso 1 1 calc R . .
C20 C 0.3323(3) 0.6459(3) 1.7132(4) 0.210(4) Uani 1 1 d GU . .
H20A H 0.3517 0.6195 1.7042 0.252 Uiso 1 1 calc R . .
C21 C 0.5192(2) 0.6565(2) 1.5091(4) 0.109(2) Uani 1 1 d U . .
C22 C 0.54346(16) 0.68219(15) 1.4167(3) 0.147(3) Uani 1 1 d GU . .
C23 C 0.5537(2) 0.6898(2) 1.3536(3) 0.183(3) Uani 1 1 d GU A .
H23A H 0.5396 0.6703 1.3225 0.219 Uiso 1 1 calc R . .
C24 C 0.5847(3) 0.7259(3) 1.3358(3) 0.208(4) Uani 1 1 d GU A .
H24A H 0.5917 0.7311 1.2927 0.250 Uiso 1 1 calc R . .
C25 C 0.6054(2) 0.7543(2) 1.3813(4) 0.199(4) Uani 1 1 d GU A .
H25A H 0.6265 0.7790 1.3692 0.238 Uiso 1 1 calc R . .
C26 C 0.5951(2) 0.74673(19) 1.4445(4) 0.185(4) Uani 1 1 d GU A .
H26A H 0.6092 0.7662 1.4756 0.222 Uiso 1 1 calc R . .
C27 C 0.5641(2) 0.71066(19) 1.4622(3) 0.148(3) Uani 1 1 d GU A .
C28 C 0.5563(3) 0.7176(3) 1.5772(5) 0.140(3) Uani 1 1 d U . .
H28A H 0.5883 0.7349 1.5753 0.167 Uiso 1 1 calc R A .
H28B H 0.5596 0.6947 1.6111 0.167 Uiso 1 1 calc R . .
C29 C 0.5153(2) 0.7496(2) 1.5942(3) 0.165(3) Uani 1 1 d GU . .
C30 C 0.4690(3) 0.7483(3) 1.5635(4) 0.224(4) Uani 1 1 d GU . .
H30A H 0.4632 0.7265 1.5313 0.269 Uiso 1 1 calc R A .
C31 C 0.4314(2) 0.7791(3) 1.5799(5) 0.239(4) Uani 1 1 d GU A .
H31A H 0.3998 0.7782 1.5590 0.287 Uiso 1 1 calc R . .
C32 C 0.4399(3) 0.8110(3) 1.6270(6) 0.248(4) Uani 1 1 d GU . .
H32A H 0.4141 0.8320 1.6383 0.298 Uiso 1 1 calc R A .
C33 C 0.4861(4) 0.8123(3) 1.6577(5) 0.256(4) Uani 1 1 d GU A .
H33A H 0.4920 0.8341 1.6899 0.307 Uiso 1 1 calc R . .
C34 C 0.5238(3) 0.7816(3) 1.6413(4) 0.211(4) Uani 1 1 d GU . .
H34A H 0.5554 0.7824 1.6622 0.253 Uiso 1 1 calc R A .
C35 C 0.5347(2) 0.5596(2) 1.6952(3) 0.0802(16) Uani 1 1 d U . .
C36 C 0.56073(11) 0.53368(12) 1.78842(16) 0.0977(19) Uani 1 1 d GU . .
C37 C 0.56840(15) 0.51968(15) 1.85008(15) 0.117(2) Uani 1 1 d GU . .
H37A H 0.5471 0.5308 1.8826 0.140 Uiso 1 1 calc R . .
C38 C 0.60719(17) 0.48945(17) 1.86417(19) 0.138(3) Uani 1 1 d GU . .
H38A H 0.6124 0.4799 1.9063 0.166 Uiso 1 1 calc R . .
C39 C 0.63830(14) 0.47323(15) 1.8166(3) 0.113(2) Uani 1 1 d GU . .
H39A H 0.6648 0.4526 1.8262 0.136 Uiso 1 1 calc R . .
C40 C 0.63063(13) 0.48724(15) 1.7549(2) 0.0930(19) Uani 1 1 d GU . .
H40A H 0.6519 0.4762 1.7224 0.112 Uiso 1 1 calc R . .
C41 C 0.59184(13) 0.51746(14) 1.74085(16) 0.0903(18) Uani 1 1 d GU . .
C42 C 0.4919(3) 0.5922(2) 1.7935(4) 0.114(2) Uani 1 1 d U . .
H42A H 0.4842 0.5793 1.8354 0.137 Uiso 1 1 calc R . .
H42B H 0.4598 0.5971 1.7708 0.137 Uiso 1 1 calc R . .
C43 C 0.52051(19) 0.63727(17) 1.8002(3) 0.145(3) Uani 1 1 d GU . .
C44 C 0.5567(2) 0.6532(2) 1.7585(3) 0.156(3) Uani 1 1 d GU . .
H44A H 0.5677 0.6344 1.7247 0.188 Uiso 1 1 calc R . .
C45 C 0.5769(2) 0.6967(2) 1.7660(4) 0.174(3) Uani 1 1 d GU . .
H45A H 0.6016 0.7076 1.7375 0.209 Uiso 1 1 calc R . .
C46 C 0.5609(3) 0.72420(18) 1.8153(4) 0.190(4) Uani 1 1 d GU . .
H46A H 0.5746 0.7539 1.8205 0.228 Uiso 1 1 calc R . .
C47 C 0.5246(3) 0.7082(2) 1.8571(4) 0.224(4) Uani 1 1 d GU . .
H47A H 0.5137 0.7270 1.8908 0.268 Uiso 1 1 calc R . .
C48 C 0.5045(2) 0.6648(2) 1.8496(3) 0.220(4) Uani 1 1 d GU . .
H48A H 0.4797 0.6539 1.8781 0.263 Uiso 1 1 calc R . .
C49 C 0.57922(9) 0.53802(14) 1.35069(12) 0.104(2) Uani 1 1 d GU . .
C50 C 0.59321(12) 0.49234(13) 1.35404(16) 0.111(2) Uani 1 1 d GU . .
H50A H 0.5816 0.4714 1.3232 0.134 Uiso 1 1 calc R . .
C51 C 0.62418(14) 0.47734(15) 1.4025(2) 0.0997(19) Uani 1 1 d GU . .
C52 C 0.64116(12) 0.50803(19) 1.44762(16) 0.099(2) Uani 1 1 d GU . .
H52A H 0.6623 0.4978 1.4807 0.118 Uiso 1 1 calc R . .
C53 C 0.62717(13) 0.55371(17) 1.44426(14) 0.0938(19) Uani 1 1 d GU . .
C54 C 0.59620(12) 0.56870(14) 1.39580(15) 0.102(2) Uani 1 1 d GU . .
H54A H 0.5866 0.5999 1.3935 0.123 Uiso 1 1 calc R . .
C55 C 0.5433(2) 0.5547(3) 1.3053(3) 0.116(2) Uani 1 1 d U . .
C56 C 0.50647(15) 0.56394(17) 1.2113(2) 0.149(3) Uani 1 1 d GU . .
C57 C 0.4904(2) 0.5677(2) 1.1494(2) 0.175(3) Uani 1 1 d GU A .
H57A H 0.5094 0.5538 1.1167 0.210 Uiso 1 1 calc R . .
C58 C 0.4467(2) 0.5917(3) 1.1353(3) 0.193(4) Uani 1 1 d GU A .
H58A H 0.4357 0.5942 1.0930 0.232 Uiso 1 1 calc R . .
C59 C 0.41894(19) 0.6120(2) 1.1832(4) 0.178(3) Uani 1 1 d GU A .
H59A H 0.3890 0.6284 1.1736 0.213 Uiso 1 1 calc R . .
C60 C 0.43498(19) 0.6082(2) 1.2451(3) 0.157(3) Uani 1 1 d GU A .
H60A H 0.4160 0.6221 1.2779 0.188 Uiso 1 1 calc R . .
C61 C 0.47874(18) 0.5842(2) 1.2592(2) 0.138(2) Uani 1 1 d GU A .
C62 C 0.5931(3) 0.5288(3) 1.2046(4) 0.154(3) Uani 1 1 d U . .
H62A H 0.5824 0.5122 1.1663 0.185 Uiso 1 1 calc R A .
H62B H 0.6133 0.5078 1.2311 0.185 Uiso 1 1 calc R . .
C63 C 0.62456(17) 0.5712(2) 1.1868(3) 0.159(3) Uani 1 1 d GU . .
C64 C 0.6432(2) 0.6014(2) 1.2315(3) 0.204(4) Uani 1 1 d GU . .
H64A H 0.6358 0.5968 1.2747 0.245 Uiso 1 1 calc R A .
C65 C 0.6725(2) 0.6383(2) 1.2129(4) 0.236(4) Uani 1 1 d GU A .
H65A H 0.6852 0.6590 1.2434 0.284 Uiso 1 1 calc R . .
C66 C 0.6832(2) 0.6450(2) 1.1496(5) 0.206(4) Uani 1 1 d GU . .
H66A H 0.7033 0.6703 1.1370 0.247 Uiso 1 1 calc R A .
C67 C 0.6646(3) 0.6148(3) 1.1050(4) 0.178(3) Uani 1 1 d GU A .
H67A H 0.6720 0.6194 1.0617 0.213 Uiso 1 1 calc R . .
C68 C 0.6353(2) 0.5779(2) 1.1235(3) 0.169(3) Uani 1 1 d GU . .
H68A H 0.6226 0.5572 1.0930 0.202 Uiso 1 1 calc R A .
C69 C 0.6346(2) 0.4309(3) 1.4090(3) 0.107(2) Uani 1 1 d U . .
C70 C 0.62666(18) 0.35556(18) 1.4168(2) 0.140(3) Uani 1 1 d GU . .
C71 C 0.6120(2) 0.31014(19) 1.4219(3) 0.168(3) Uani 1 1 d GU . .
H71A H 0.5774 0.3022 1.4185 0.202 Uiso 1 1 calc R . .
C72 C 0.6479(3) 0.27638(18) 1.4319(3) 0.182(4) Uani 1 1 d GU . .
H72A H 0.6379 0.2453 1.4353 0.219 Uiso 1 1 calc R . .
C73 C 0.6986(3) 0.2880(2) 1.4368(4) 0.174(4) Uani 1 1 d GU . .
H73A H 0.7231 0.2650 1.4436 0.209 Uiso 1 1 calc R . .
C74 C 0.71325(19) 0.3335(3) 1.4317(3) 0.162(3) Uani 1 1 d GU . .
H74A H 0.7479 0.3414 1.4351 0.195 Uiso 1 1 calc R . .
C75 C 0.67730(19) 0.3672(2) 1.4217(3) 0.135(3) Uani 1 1 d GU . .
C76 C 0.7313(2) 0.4392(3) 1.4101(4) 0.128(3) Uani 1 1 d U . .
H76A H 0.7345 0.4614 1.4450 0.154 Uiso 1 1 calc R . .
H76B H 0.7603 0.4180 1.4125 0.154 Uiso 1 1 calc R . .
C77 C 0.73317(12) 0.46463(18) 1.3480(2) 0.119(2) Uani 1 1 d GU . .
C78 C 0.72260(15) 0.44257(18) 1.2917(2) 0.142(3) Uani 1 1 d GU . .
H78A H 0.7149 0.4109 1.2916 0.170 Uiso 1 1 calc R . .
C79 C 0.72334(16) 0.4669(2) 1.23563(19) 0.127(3) Uani 1 1 d GU . .
H79A H 0.7161 0.4518 1.1971 0.153 Uiso 1 1 calc R . .
C80 C 0.73466(19) 0.5132(2) 1.2358(2) 0.143(3) Uani 1 1 d GU . .
H80A H 0.7352 0.5298 1.1975 0.171 Uiso 1 1 calc R . .
C81 C 0.7452(2) 0.53526(18) 1.2921(3) 0.157(3) Uani 1 1 d GU . .
H81A H 0.7530 0.5669 1.2923 0.188 Uiso 1 1 calc R . .
C82 C 0.74449(15) 0.51098(18) 1.3482(2) 0.148(3) Uani 1 1 d GU . .
H82A H 0.7517 0.5261 1.3867 0.178 Uiso 1 1 calc R . .
C83 C 0.64348(19) 0.5830(3) 1.4938(3) 0.0998(19) Uani 1 1 d U . .
C84 C 0.65969(12) 0.61136(14) 1.5865(2) 0.113(2) Uani 1 1 d GU . .
C85 C 0.66451(17) 0.62009(18) 1.6504(2) 0.127(2) Uani 1 1 d GU . .
H85A H 0.6559 0.5972 1.6801 0.152 Uiso 1 1 calc R . .
C86 C 0.6819(2) 0.6623(2) 1.6708(3) 0.155(3) Uani 1 1 d GU . .
H86A H 0.6852 0.6683 1.7144 0.186 Uiso 1 1 calc R . .
C87 C 0.6945(2) 0.69586(16) 1.6273(4) 0.161(3) Uani 1 1 d GU . .
H87A H 0.7064 0.7247 1.6412 0.193 Uiso 1 1 calc R . .
C88 C 0.68966(19) 0.68712(15) 1.5633(3) 0.140(3) Uani 1 1 d GU . .
H88A H 0.6983 0.7100 1.5336 0.168 Uiso 1 1 calc R . .
C89 C 0.67227(17) 0.64487(17) 1.5429(2) 0.117(2) Uani 1 1 d GU . .
C90 C 0.6800(2) 0.6472(3) 1.4238(4) 0.123(2) Uani 1 1 d U . .
H90A H 0.6620 0.6320 1.3888 0.148 Uiso 1 1 calc R . .
H90B H 0.6715 0.6801 1.4226 0.148 Uiso 1 1 calc R . .
C91 C 0.73608(12) 0.64150(15) 1.41472(19) 0.114(2) Uani 1 1 d GU . .
C92 C 0.75854(16) 0.67105(17) 1.3720(2) 0.128(3) Uani 1 1 d GU . .
H92A H 0.7389 0.6938 1.3516 0.154 Uiso 1 1 calc R . .
C93 C 0.80972(17) 0.6673(2) 1.3590(3) 0.144(3) Uani 1 1 d GU . .
H93A H 0.8251 0.6875 1.3297 0.173 Uiso 1 1 calc R . .
C94 C 0.83843(13) 0.6340(2) 1.3887(3) 0.156(3) Uani 1 1 d GU . .
H94A H 0.8734 0.6314 1.3798 0.187 Uiso 1 1 calc R . .
C95 C 0.81597(15) 0.6044(2) 1.4315(3) 0.149(3) Uani 1 1 d GU . .
H95A H 0.8356 0.5817 1.4518 0.179 Uiso 1 1 calc R . .
C96 C 0.76480(15) 0.60820(17) 1.4445(2) 0.131(3) Uani 1 1 d GU . .
H96A H 0.7494 0.5880 1.4737 0.157 Uiso 1 1 calc R . .
N1 N 0.33052(19) 0.6111(2) 1.5851(3) 0.123(2) Uani 1 1 d U . .
N2 N 0.35254(15) 0.53656(19) 1.5935(2) 0.0903(15) Uani 1 1 d U . .
N3 N 0.5495(2) 0.6935(2) 1.5175(4) 0.120(2) Uani 1 1 d U A .
N4 N 0.5137(2) 0.6479(2) 1.4471(3) 0.126(2) Uani 1 1 d U . .
N5 N 0.52381(18) 0.56149(18) 1.7588(2) 0.0902(15) Uani 1 1 d U . .
N6 N 0.57498(16) 0.53413(17) 1.6824(2) 0.0789(14) Uani 1 1 d U . .
N7 N 0.5472(2) 0.5460(3) 1.2408(3) 0.136(2) Uani 1 1 d U . .
N8 N 0.50168(19) 0.5752(3) 1.3166(3) 0.120(2) Uani 1 1 d U A .
N9 N 0.6821(2) 0.4118(2) 1.4185(3) 0.122(2) Uani 1 1 d U . .
N10 N 0.6011(2) 0.3971(2) 1.4069(3) 0.1186(19) Uani 1 1 d U . .
N11 N 0.66254(18) 0.6272(2) 1.4850(3) 0.1121(18) Uani 1 1 d U . .
N12 N 0.63987(16) 0.5734(2) 1.5545(2) 0.0950(16) Uani 1 1 d U . .
N13 N 0.5010(4) 0.5028(4) 1.5037(5) 0.197(4) Uani 0.50 1 d PDU A -1
O1 O 0.5372(3) 0.5001(4) 1.5404(5) 0.159(3) Uani 0.50 1 d PDU . -1
O2 O 0.4866(5) 0.5308(4) 1.4634(6) 0.182(4) Uani 0.50 1 d PDU A -1
O3 O 0.4706(5) 0.4702(5) 1.5042(10) 0.231(5) Uani 0.50 1 d PDU A -1
N14 N 0.5511(3) 0.5110(3) 2.0091(10) 0.219(4) Uani 0.50 1 d PDU . .
O4 O 0.5140(4) 0.4882(4) 1.9949(8) 0.233(6) Uani 0.50 1 d PDU . .
O5 O 0.5887(3) 0.4916(4) 2.0226(6) 0.161(4) Uani 0.50 1 d PDU . .
O6 O 0.5469(5) 0.5522(4) 2.0146(10) 0.260(6) Uani 0.50 1 d PDU . .
N15 N 0.6609(3) 0.8101(4) 2.5737(3) 0.196(4) Uani 0.50 1 d PDU B 1
O7 O 0.6212(3) 0.8278(5) 2.5524(5) 0.231(5) Uani 0.50 1 d PDU B 1
O8 O 0.6619(5) 0.7982(5) 2.6306(4) 0.228(5) Uani 0.50 1 d PDU B 1
O9 O 0.6957(3) 0.7999(3) 2.5355(4) 0.174(4) Uani 0.50 1 d PDU B 1
N16 N 0.6481(4) 0.8627(3) 2.4555(5) 0.230(4) Uani 0.50 1 d PDU C 2
O10 O 0.6684(4) 0.8313(4) 2.4599(7) 0.233(5) Uani 0.50 1 d PDU C 2
O11 O 0.6159(5) 0.8687(5) 2.4857(7) 0.271(6) Uani 0.50 1 d PDU C 2
O12 O 0.6515(5) 0.8831(4) 2.4168(6) 0.195(5) Uani 0.50 1 d PDU C 2

loop_
_atom_site_aniso_label
_atom_site_aniso_U_11
_atom_site_aniso_U_22
_atom_site_aniso_U_33
_atom_site_aniso_U_23
_atom_site_aniso_U_13
_atom_site_aniso_U_12
Cu1 0.0659(4) 0.1500(6) 0.0611(4) -0.0105(6) -0.0125(4) -0.0056(5)
Cu2 0.0876(5) 0.2385(12) 0.0781(6) 0.0377(8) 0.0096(6) -0.0134(7)
C1 0.070(3) 0.119(4) 0.080(3) 0.004(4) 0.017(3) -0.006(3)
C2 0.085(3) 0.137(4) 0.072(4) 0.015(3) 0.015(3) 0.000(3)
C3 0.078(3) 0.104(4) 0.087(4) 0.015(3) 0.028(3) -0.007(3)
C4 0.076(3) 0.108(4) 0.077(3) 0.008(3) 0.025(3) -0.009(3)
C5 0.069(3) 0.104(3) 0.056(3) -0.007(3) 0.015(2) -0.011(3)
C6 0.072(3) 0.104(4) 0.065(3) -0.007(3) 0.010(3) -0.008(3)
C7 0.068(3) 0.148(4) 0.068(3) 0.018(3) 0.025(3) 0.023(3)
C8 0.074(3) 0.195(5) 0.093(4) 0.042(4) 0.026(3) 0.025(4)
C9 0.101(4) 0.209(6) 0.119(5) 0.047(5) 0.027(4) 0.039(4)
C10 0.082(4) 0.244(7) 0.117(5) 0.039(5) 0.023(4) 0.012(5)
C11 0.071(3) 0.226(6) 0.087(4) 0.032(5) 0.015(3) -0.013(4)
C12 0.067(3) 0.199(5) 0.059(3) 0.015(4) 0.006(3) -0.006(4)
C13 0.052(2) 0.178(5) 0.064(3) 0.015(3) 0.019(2) -0.004(3)
C14 0.117(4) 0.167(5) 0.143(5) 0.022(5) 0.032(5) 0.043(4)
C15 0.172(6) 0.195(6) 0.161(6) 0.026(5) 0.003(5) 0.033(5)
C16 0.255(7) 0.288(8) 0.220(8) -0.009(7) 0.013(7) 0.062(7)
C17 0.296(8) 0.316(8) 0.242(8) -0.003(7) 0.004(7) 0.054(7)
C18 0.282(8) 0.263(8) 0.221(8) 0.015(7) 0.013(7) 0.012(7)
C19 0.252(8) 0.258(8) 0.200(8) 0.008(7) 0.011(7) 0.008(7)
C20 0.208(7) 0.229(7) 0.192(7) 0.014(6) 0.042(6) 0.066(6)
C21 0.091(3) 0.120(4) 0.117(4) 0.030(4) 0.023(4) 0.003(3)
C22 0.141(5) 0.166(5) 0.134(5) 0.074(4) 0.028(4) -0.010(4)
C23 0.192(6) 0.206(6) 0.151(6) 0.081(5) 0.025(5) -0.031(5)
C24 0.219(7) 0.234(7) 0.171(7) 0.077(6) 0.041(6) -0.044(6)
C25 0.204(6) 0.216(6) 0.176(7) 0.059(6) 0.024(6) -0.058(6)
C26 0.178(6) 0.196(6) 0.182(7) 0.054(6) 0.016(6) -0.062(5)
C27 0.138(5) 0.152(5) 0.152(5) 0.048(4) 0.026(4) -0.036(4)
C28 0.120(4) 0.136(5) 0.163(6) 0.009(5) 0.024(5) -0.010(4)
C29 0.121(5) 0.182(5) 0.193(6) -0.027(6) 0.006(5) -0.011(5)
C30 0.199(7) 0.223(7) 0.249(8) -0.042(7) -0.005(7) 0.011(6)
C31 0.206(7) 0.233(7) 0.280(8) -0.030(7) -0.017(7) 0.044(6)
C32 0.219(7) 0.251(7) 0.275(8) -0.041(7) -0.033(7) 0.051(7)
C33 0.241(8) 0.264(8) 0.261(8) -0.042(7) -0.022(7) 0.039(7)
C34 0.186(7) 0.223(7) 0.224(8) -0.061(6) 0.007(6) 0.023(6)
C35 0.077(3) 0.107(3) 0.056(3) -0.004(3) 0.006(2) -0.028(3)
C36 0.085(3) 0.155(4) 0.053(3) -0.006(3) -0.007(3) -0.027(3)
C37 0.120(4) 0.175(5) 0.056(3) 0.005(4) 0.003(3) -0.028(4)
C38 0.142(5) 0.191(6) 0.082(4) 0.026(4) -0.026(4) -0.009(5)
C39 0.102(4) 0.164(5) 0.073(4) 0.008(4) -0.018(3) -0.012(4)
C40 0.065(3) 0.146(4) 0.067(3) 0.011(3) -0.010(3) -0.013(3)
C41 0.080(3) 0.134(4) 0.057(3) -0.002(3) 0.000(3) -0.033(3)
C42 0.109(4) 0.142(5) 0.092(4) -0.036(4) 0.008(4) -0.010(4)
C43 0.145(5) 0.157(5) 0.133(5) -0.042(4) 0.018(4) 0.013(4)
C44 0.168(6) 0.150(5) 0.152(6) -0.034(5) -0.014(5) -0.026(5)
C45 0.183(6) 0.176(6) 0.165(6) -0.044(5) -0.041(6) -0.031(5)
C46 0.181(6) 0.177(6) 0.212(7) -0.059(6) 0.021(6) -0.002(6)
C47 0.212(7) 0.209(7) 0.250(8) -0.059(6) 0.034(7) -0.036(6)
C48 0.219(7) 0.211(7) 0.229(8) -0.036(7) 0.032(7) -0.003(6)
C49 0.064(3) 0.201(5) 0.048(3) 0.023(3) 0.004(2) -0.023(3)
C50 0.073(3) 0.206(6) 0.055(3) -0.002(4) 0.008(3) -0.022(4)
C51 0.053(2) 0.185(5) 0.062(3) -0.010(4) 0.005(3) 0.000(3)
C52 0.052(2) 0.187(5) 0.057(3) -0.009(4) 0.012(2) -0.014(3)
C53 0.060(3) 0.170(5) 0.051(3) 0.000(3) 0.012(2) -0.023(3)
C54 0.057(2) 0.180(5) 0.070(3) 0.025(4) 0.013(3) -0.019(3)
C55 0.082(3) 0.212(5) 0.056(3) 0.025(4) 0.004(3) -0.016(4)
C56 0.100(4) 0.279(6) 0.070(4) 0.044(5) -0.003(4) 0.009(5)
C57 0.138(5) 0.300(7) 0.088(5) 0.044(6) -0.005(5) 0.002(6)
C58 0.140(6) 0.318(7) 0.122(6) 0.051(6) -0.012(5) 0.017(6)
C59 0.119(5) 0.305(7) 0.109(6) 0.034(6) -0.024(5) 0.003(6)
C60 0.110(4) 0.271(7) 0.090(5) 0.060(5) 0.008(4) 0.012(5)
C61 0.093(4) 0.252(6) 0.069(4) 0.035(4) -0.003(3) 0.015(4)
C62 0.112(5) 0.258(7) 0.092(5) 0.022(5) 0.023(4) 0.008(5)
C63 0.121(5) 0.239(6) 0.118(5) 0.021(5) 0.036(4) 0.012(5)
C64 0.170(6) 0.265(7) 0.177(7) 0.026(6) 0.026(6) -0.059(6)
C65 0.212(7) 0.282(8) 0.214(8) 0.047(7) 0.006(7) -0.037(7)
C66 0.163(6) 0.268(7) 0.188(7) 0.046(7) 0.024(6) 0.008(6)
C67 0.146(5) 0.219(6) 0.168(6) 0.025(6) 0.042(6) 0.035(5)
C68 0.145(5) 0.222(6) 0.139(6) 0.036(5) 0.039(5) 0.053(5)
C69 0.077(3) 0.183(5) 0.063(3) -0.043(3) -0.005(3) -0.008(3)
C70 0.136(5) 0.190(5) 0.095(4) -0.057(4) 0.010(4) 0.001(5)
C71 0.165(6) 0.191(6) 0.148(6) -0.057(5) -0.004(5) -0.007(5)
C72 0.188(7) 0.181(6) 0.177(7) -0.059(6) 0.003(6) 0.011(6)
C73 0.189(6) 0.184(6) 0.149(6) -0.045(5) -0.013(6) 0.031(6)
C74 0.162(6) 0.198(6) 0.128(6) -0.049(5) -0.023(5) 0.037(5)
C75 0.112(4) 0.194(5) 0.100(4) -0.050(4) -0.004(4) 0.016(4)
C76 0.076(3) 0.210(6) 0.099(5) -0.038(5) 0.007(4) 0.002(4)
C77 0.075(3) 0.201(5) 0.082(4) -0.043(4) 0.002(3) 0.012(4)
C78 0.092(4) 0.230(6) 0.104(5) -0.040(5) 0.010(4) 0.022(5)
C79 0.092(4) 0.214(6) 0.076(4) -0.033(4) 0.023(3) 0.003(4)
C80 0.094(4) 0.226(6) 0.107(5) -0.053(5) 0.033(4) -0.003(5)
C81 0.109(4) 0.231(6) 0.130(5) -0.029(5) 0.044(4) -0.013(5)
C82 0.107(4) 0.224(6) 0.114(5) -0.029(6) 0.020(4) 0.016(5)
C83 0.053(2) 0.167(4) 0.080(4) 0.018(4) 0.008(3) -0.029(3)
C84 0.082(3) 0.157(4) 0.100(4) -0.008(4) 0.032(3) -0.038(3)
C85 0.105(4) 0.177(5) 0.099(5) -0.022(4) 0.034(4) -0.050(4)
C86 0.135(5) 0.200(6) 0.130(6) -0.021(5) 0.035(5) -0.038(5)
C87 0.146(5) 0.167(6) 0.170(7) -0.012(5) 0.017(5) -0.052(5)
C88 0.111(4) 0.153(5) 0.157(6) 0.003(5) 0.019(5) -0.035(4)
C89 0.086(3) 0.153(5) 0.113(5) 0.002(4) 0.007(4) -0.027(4)
C90 0.093(3) 0.169(5) 0.107(5) 0.036(4) 0.013(3) -0.049(4)
C91 0.087(3) 0.162(5) 0.093(4) 0.001(4) 0.021(3) -0.042(3)
C92 0.109(4) 0.177(5) 0.098(5) 0.006(4) 0.015(4) -0.051(4)
C93 0.124(4) 0.200(6) 0.108(5) -0.006(5) 0.045(4) -0.062(4)
C94 0.120(5) 0.209(6) 0.139(6) -0.013(5) 0.029(5) -0.043(5)
C95 0.104(4) 0.202(6) 0.142(6) 0.004(5) 0.006(4) -0.023(5)
C96 0.079(4) 0.186(6) 0.127(5) 0.018(5) 0.007(4) -0.032(4)
N1 0.082(3) 0.178(4) 0.109(4) 0.042(4) 0.026(3) 0.028(3)
N2 0.0548(19) 0.157(4) 0.059(3) 0.010(3) 0.009(2) 0.006(2)
N3 0.103(3) 0.128(4) 0.129(4) 0.023(4) 0.021(3) -0.014(3)
N4 0.113(4) 0.144(4) 0.120(4) 0.046(4) 0.036(3) -0.006(3)
N5 0.086(3) 0.127(3) 0.058(3) -0.018(3) 0.008(2) -0.019(3)
N6 0.064(2) 0.125(3) 0.048(2) 0.001(2) 0.000(2) -0.020(2)
N7 0.086(3) 0.267(5) 0.056(3) 0.018(4) -0.002(3) -0.005(4)
N8 0.077(3) 0.227(5) 0.055(3) 0.031(3) -0.003(2) -0.002(3)
N9 0.090(3) 0.196(5) 0.080(3) -0.045(3) -0.001(3) 0.004(3)
N10 0.115(3) 0.167(4) 0.074(3) -0.049(3) 0.005(3) 0.002(3)
N11 0.076(3) 0.170(4) 0.091(4) 0.029(3) 0.009(3) -0.026(3)
N12 0.070(2) 0.156(4) 0.059(3) 0.008(3) 0.012(2) -0.031(3)
N13 0.181(6) 0.208(6) 0.202(7) 0.008(7) -0.063(7) -0.051(6)
O1 0.120(4) 0.198(7) 0.160(6) 0.007(6) -0.114(4) -0.034(5)
O2 0.195(8) 0.194(8) 0.157(8) 0.049(7) -0.060(7) -0.009(7)
O3 0.216(9) 0.241(9) 0.235(10) 0.002(9) -0.077(8) -0.032(8)
N14 0.226(7) 0.258(7) 0.172(7) 0.003(7) 0.012(7) 0.010(7)
O4 0.240(10) 0.276(10) 0.184(9) 0.004(9) 0.007(9) 0.006(9)
O5 0.119(6) 0.255(8) 0.108(7) 0.004(7) -0.010(6) 0.060(6)
O6 0.289(10) 0.275(10) 0.217(10) -0.021(9) -0.005(9) -0.008(9)
N15 0.230(7) 0.138(6) 0.220(7) -0.016(6) 0.009(7) -0.022(6)
O7 0.251(9) 0.207(9) 0.236(10) -0.043(8) 0.024(9) -0.019(8)
O8 0.261(9) 0.169(8) 0.254(10) -0.036(8) 0.012(9) -0.005(8)
O9 0.173(7) 0.116(6) 0.233(9) 0.003(7) 0.060(7) -0.056(6)
N16 0.198(7) 0.251(7) 0.242(7) -0.039(7) -0.008(7) -0.049(7)
O10 0.163(8) 0.267(9) 0.269(10) -0.081(8) -0.013(8) -0.084(7)
O11 0.245(10) 0.288(10) 0.278(10) -0.046(9) -0.015(9) -0.036(9)
O12 0.180(8) 0.222(9) 0.182(9) 0.001(8) -0.006(8) -0.047(7)

loop_
_atom_type_symbol
_atom_type_description
_atom_type_scat_dispersion_real
_atom_type_scat_dispersion_imag
_atom_type_scat_source
C C 0.0181 0.0091 'International Tables Vol C Tables 4.2.6.8 and 6.1.1.4'
H H 0.0000 0.0000 'International Tables Vol C Tables 4.2.6.8 and 6.1.1.4'
N N 0.0311 0.0180 'International Tables Vol C Tables 4.2.6.8 and 6.1.1.4'
O O 0.0492 0.0322 'International Tables Vol C Tables 4.2.6.8 and 6.1.1.4'
Cu Cu -1.9646 0.5888 'International Tables Vol C Tables 4.2.6.8 and 6.1.1.4'

loop_
_geom_angle_atom_site_label_1
_geom_angle_atom_site_label_2
_geom_angle_atom_site_label_3
_geom_angle
_geom_angle_site_symmetry_1
_geom_angle_site_symmetry_3
N2 Cu1 N6 117.3(2) . 2_665
N2 Cu1 N12 112.5(2) . 2_665
N6 Cu1 N12 116.7(2) 2_665 2_665
N2 Cu1 O1 100.2(3) . 2_665
N6 Cu1 O1 100.8(3) 2_665 2_665
N12 Cu1 O1 106.3(3) 2_665 2_665
N4 Cu2 N8 120.3(3) . .
N4 Cu2 N10 115.1(3) . 2_665
N8 Cu2 N10 115.0(2) . 2_665
N4 Cu2 O2 104.3(4) . .
N8 Cu2 O2 99.3(4) . .
N10 Cu2 O2 97.3(4) 2_665 .
C2 C1 C6 120.0 . .
C2 C1 C7 120.6(3) . .
C6 C1 C7 119.2(3) . .
C1 C2 C3 120.0 . .
C1 C2 H2A 120.0 . .
C3 C2 H2A 120.0 . .
C2 C3 C4 120.0 . .
C2 C3 C21 119.9(4) . .
C4 C3 C21 120.1(4) . .
C5 C4 C3 120.0 . .
C5 C4 H4A 120.0 . .
C3 C4 H4A 120.0 . .
C4 C5 C6 120.0 . .
C4 C5 C35 119.0(3) . .
C6 C5 C35 120.9(3) . .
C5 C6 C1 120.0 . .
C5 C6 H6A 120.0 . .
C1 C6 H6A 120.0 . .
N2 C7 N1 115.4(5) . .
N2 C7 C1 121.0(5) . .
N1 C7 C1 123.6(6) . .
C9 C8 C13 120.0 . .
C9 C8 N1 134.0(3) . .
C13 C8 N1 106.0(3) . .
C10 C9 C8 120.0 . .
C10 C9 H9A 120.0 . .
C8 C9 H9A 120.0 . .
C11 C10 C9 120.0 . .
C11 C10 H10A 120.0 . .
C9 C10 H10A 120.0 . .
C10 C11 C12 120.0 . .
C10 C11 H11A 120.0 . .
C12 C11 H11A 120.0 . .
C13 C12 C11 120.0 . .
C13 C12 H12A 120.0 . .
C11 C12 H12A 120.0 . .
C12 C13 C8 120.0 . .
C12 C13 N2 129.6(3) . .
C8 C13 N2 110.4(3) . .
C15 C14 N1 119.1(7) . .
C15 C14 H14A 107.5 . .
N1 C14 H14A 107.5 . .
C15 C14 H14B 107.5 . .
N1 C14 H14B 107.5 . .
H14A C14 H14B 107.0 . .
C16 C15 C20 120.0 . .
C16 C15 C14 124.9(5) . .
C20 C15 C14 115.0(5) . .
C17 C16 C15 120.0 . .
C17 C16 H16A 120.0 . .
C15 C16 H16A 120.0 . .
C16 C17 C18 120.0 . .
C16 C17 H17A 120.0 . .
C18 C17 H17A 120.0 . .
C19 C18 C17 120.0 . .
C19 C18 H18A 120.0 . .
C17 C18 H18A 120.0 . .
C20 C19 C18 120.0 . .
C20 C19 H19A 120.0 . .
C18 C19 H19A 120.0 . .
C19 C20 C15 120.0 . .
C19 C20 H20A 120.0 . .
C15 C20 H20A 120.0 . .
N4 C21 N3 109.9(7) . .
N4 C21 C3 122.5(6) . .
N3 C21 C3 127.6(7) . .
C23 C22 C27 120.0 . .
C23 C22 N4 131.2(4) . .
C27 C22 N4 108.8(4) . .
C22 C23 C24 120.0 . .
C22 C23 H23A 120.0 . .
C24 C23 H23A 120.0 . .
C23 C24 C25 120.0 . .
C23 C24 H24A 120.0 . .
C25 C24 H24A 120.0 . .
C26 C25 C24 120.0 . .
C26 C25 H25A 120.0 . .
C24 C25 H25A 120.0 . .
C25 C26 C27 120.0 . .
C25 C26 H26A 120.0 . .
C27 C26 H26A 120.0 . .
N3 C27 C26 134.0(5) . .
N3 C27 C22 105.9(5) . .
C26 C27 C22 120.0 . .
N3 C28 C29 115.2(7) . .
N3 C28 H28A 108.5 . .
C29 C28 H28A 108.5 . .
N3 C28 H28B 108.5 . .
C29 C28 H28B 108.5 . .
H28A C28 H28B 107.5 . .
C30 C29 C34 120.0 . .
C30 C29 C28 121.2(5) . .
C34 C29 C28 118.8(5) . .
C29 C30 C31 120.0 . .
C29 C30 H30A 120.0 . .
C31 C30 H30A 120.0 . .
C32 C31 C30 120.0 . .
C32 C31 H31A 120.0 . .
C30 C31 H31A 120.0 . .
C33 C32 C31 120.0 . .
C33 C32 H32A 120.0 . .
C31 C32 H32A 120.0 . .
C34 C33 C32 120.0 . .
C34 C33 H33A 120.0 . .
C32 C33 H33A 120.0 . .
C33 C34 C29 120.0 . .
C33 C34 H34A 120.0 . .
C29 C34 H34A 120.0 . .
N6 C35 N5 113.0(5) . .
N6 C35 C5 124.7(5) . .
N5 C35 C5 122.3(5) . .
C37 C36 C41 120.0 . .
C37 C36 N5 133.5(3) . .
C41 C36 N5 106.4(3) . .
C36 C37 C38 120.0 . .
C36 C37 H37A 120.0 . .
C38 C37 H37A 120.0 . .
C37 C38 C39 120.0 . .
C37 C38 H38A 120.0 . .
C39 C38 H38A 120.0 . .
C38 C39 C40 120.0 . .
C38 C39 H39A 120.0 . .
C40 C39 H39A 120.0 . .
C41 C40 C39 120.0 . .
C41 C40 H40A 120.0 . .
C39 C40 H40A 120.0 . .
C40 C41 C36 120.0 . .
C40 C41 N6 130.2(3) . .
C36 C41 N6 109.7(3) . .
N5 C42 C43 107.3(5) . .
N5 C42 H42A 110.3 . .
C43 C42 H42A 110.3 . .
N5 C42 H42B 110.3 . .
C43 C42 H42B 110.3 . .
H42A C42 H42B 108.5 . .
C44 C43 C48 120.0 . .
C44 C43 C42 124.9(4) . .
C48 C43 C42 114.8(4) . .
C45 C44 C43 120.0 . .
C45 C44 H44A 120.0 . .
C43 C44 H44A 120.0 . .
C44 C45 C46 120.0 . .
C44 C45 H45A 120.0 . .
C46 C45 H45A 120.0 . .
C47 C46 C45 120.0 . .
C47 C46 H46A 120.0 . .
C45 C46 H46A 120.0 . .
C46 C47 C48 120.0 . .
C46 C47 H47A 120.0 . .
C48 C47 H47A 120.0 . .
C47 C48 C43 120.0 . .
C47 C48 H48A 120.0 . .
C43 C48 H48A 120.0 . .
C50 C49 C54 120.0 . .
C50 C49 C55 122.4(4) . .
C54 C49 C55 117.3(4) . .
C49 C50 C51 120.0 . .
C49 C50 H50A 120.0 . .
C51 C50 H50A 120.0 . .
C52 C51 C50 120.0 . .
C52 C51 C69 119.8(4) . .
C50 C51 C69 119.9(4) . .
C51 C52 C53 120.0 . .
C51 C52 H52A 120.0 . .
C53 C52 H52A 120.0 . .
C54 C53 C52 120.0 . .
C54 C53 C83 122.5(4) . .
C52 C53 C83 117.4(4) . .
C53 C54 C49 120.0 . .
C53 C54 H54A 120.0 . .
C49 C54 H54A 120.0 . .
N8 C55 N7 109.6(6) . .
N8 C55 C49 127.0(6) . .
N7 C55 C49 123.1(6) . .
N7 C56 C57 135.5(4) . .
N7 C56 C61 104.4(4) . .
C57 C56 C61 120.0 . .
C56 C57 C58 120.0 . .
C56 C57 H57A 120.0 . .
C58 C57 H57A 120.0 . .
C59 C58 C57 120.0 . .
C59 C58 H58A 120.0 . .
C57 C58 H58A 120.0 . .
C58 C59 C60 120.0 . .
C58 C59 H59A 120.0 . .
C60 C59 H59A 120.0 . .
C61 C60 C59 120.0 . .
C61 C60 H60A 120.0 . .
C59 C60 H60A 120.0 . .
N8 C61 C60 130.6(4) . .
N8 C61 C56 109.3(4) . .
C60 C61 C56 120.0 . .
N7 C62 C63 106.8(7) . .
N7 C62 H62A 110.4 . .
C63 C62 H62A 110.4 . .
N7 C62 H62B 110.4 . .
C63 C62 H62B 110.4 . .
H62A C62 H62B 108.6 . .
C64 C63 C68 120.0 . .
C64 C63 C62 122.4(5) . .
C68 C63 C62 117.5(5) . .
C63 C64 C65 120.0 . .
C63 C64 H64A 120.0 . .
C65 C64 H64A 120.0 . .
C66 C65 C64 120.0 . .
C66 C65 H65A 120.0 . .
C64 C65 H65A 120.0 . .
C67 C66 C65 120.0 . .
C67 C66 H66A 120.0 . .
C65 C66 H66A 120.0 . .
C66 C67 C68 120.0 . .
C66 C67 H67A 120.0 . .
C68 C67 H67A 120.0 . .
C67 C68 C63 120.0 . .
C67 C68 H68A 120.0 . .
C63 C68 H68A 120.0 . .
N10 C69 C51 126.2(6) . .
N10 C69 N9 107.9(7) . .
C51 C69 N9 125.8(6) . .
C71 C70 C75 120.0 . .
C71 C70 N10 134.7(4) . .
C75 C70 N10 105.3(4) . .
C70 C71 C72 120.0 . .
C70 C71 H71A 120.0 . .
C72 C71 H71A 120.0 . .
C73 C72 C71 120.0 . .
C73 C72 H72A 120.0 . .
C71 C72 H72A 120.0 . .
C72 C73 C74 120.0 . .
C72 C73 H73A 120.0 . .
C74 C73 H73A 120.0 . .
C75 C74 C73 120.0 . .
C75 C74 H74A 120.0 . .
C73 C74 H74A 120.0 . .
N9 C75 C74 130.5(4) . .
N9 C75 C70 109.5(4) . .
C74 C75 C70 120.0 . .
C77 C76 N9 112.5(5) . .
C77 C76 H76A 109.1 . .
N9 C76 H76A 109.1 . .
C77 C76 H76B 109.1 . .
N9 C76 H76B 109.1 . .
H76A C76 H76B 107.8 . .
C78 C77 C82 120.0 . .
C78 C77 C76 121.1(4) . .
C82 C77 C76 118.9(4) . .
C79 C78 C77 120.0 . .
C79 C78 H78A 120.0 . .
C77 C78 H78A 120.0 . .
C78 C79 C80 120.0 . .
C78 C79 H79A 120.0 . .
C80 C79 H79A 120.0 . .
C79 C80 C81 120.0 . .
C79 C80 H80A 120.0 . .
C81 C80 H80A 120.0 . .
C82 C81 C80 120.0 . .
C82 C81 H81A 120.0 . .
C80 C81 H81A 120.0 . .
C81 C82 C77 120.0 . .
C81 C82 H82A 120.0 . .
C77 C82 H82A 120.0 . .
N12 C83 N11 110.6(6) . .
N12 C83 C53 124.8(6) . .
N11 C83 C53 124.5(6) . .
C85 C84 C89 120.0 . .
C85 C84 N12 130.8(3) . .
C89 C84 N12 109.0(3) . .
C84 C85 C86 120.0 . .
C84 C85 H85A 120.0 . .
C86 C85 H85A 120.0 . .
C85 C86 C87 120.0 . .
C85 C86 H86A 120.0 . .
C87 C86 H86A 120.0 . .
C88 C87 C86 120.0 . .
C88 C87 H87A 120.0 . .
C86 C87 H87A 120.0 . .
C87 C88 C89 120.0 . .
C87 C88 H88A 120.0 . .
C89 C88 H88A 120.0 . .
N11 C89 C88 133.1(4) . .
N11 C89 C84 106.8(4) . .
C88 C89 C84 120.0 . .
C91 C90 N11 111.9(5) . .
C91 C90 H90A 109.2 . .
N11 C90 H90A 109.2 . .
C91 C90 H90B 109.2 . .
N11 C90 H90B 109.2 . .
H90A C90 H90B 107.9 . .
C92 C91 C96 120.0 . .
C92 C91 C90 116.0(4) . .
C96 C91 C90 124.0(4) . .
C91 C92 C93 120.0 . .
C91 C92 H92A 120.0 . .
C93 C92 H92A 120.0 . .
C92 C93 C94 120.0 . .
C92 C93 H93A 120.0 . .
C94 C93 H93A 120.0 . .
C95 C94 C93 120.0 . .
C95 C94 H94A 120.0 . .
C93 C94 H94A 120.0 . .
C94 C95 C96 120.0 . .
C94 C95 H95A 120.0 . .
C96 C95 H95A 120.0 . .
C95 C96 C91 120.0 . .
C95 C96 H96A 120.0 . .
C91 C96 H96A 120.0 . .
C7 N1 C8 104.6(5) . .
C7 N1 C14 125.8(6) . .
C8 N1 C14 126.6(5) . .
C7 N2 C13 103.5(4) . .
C7 N2 Cu1 130.1(3) . .
C13 N2 Cu1 126.2(4) . .
C27 N3 C21 110.7(7) . .
C27 N3 C28 123.2(6) . .
C21 N3 C28 124.8(7) . .
C21 N4 C22 104.6(6) . .
C21 N4 Cu2 132.0(5) . .
C22 N4 Cu2 123.3(5) . .
C35 N5 C36 105.5(4) . .
C35 N5 C42 130.5(6) . .
C36 N5 C42 122.3(5) . .
C35 N6 C41 105.5(4) . .
C35 N6 Cu1 129.6(4) . 2_665
C41 N6 Cu1 124.9(3) . 2_665
C56 N7 C55 108.8(6) . .
C56 N7 C62 122.1(6) . .
C55 N7 C62 127.9(6) . .
C55 N8 C61 107.5(5) . .
C55 N8 Cu2 128.4(5) . .
C61 N8 Cu2 123.6(4) . .
C75 N9 C69 108.6(6) . .
C75 N9 C76 127.1(6) . .
C69 N9 C76 122.7(7) . .
C69 N10 C70 108.5(5) . .
C69 N10 Cu2 128.6(5) . 2_665
C70 N10 Cu2 122.6(4) . 2_665
C89 N11 C83 107.4(5) . .
C89 N11 C90 125.4(6) . .
C83 N11 C90 125.9(6) . .
C83 N12 C84 106.0(5) . .
C83 N12 Cu1 131.2(5) . 2_665
C84 N12 Cu1 122.5(4) . 2_665
O1 N13 O2 135.4(12) . .
O1 N13 O3 116.5(13) . .
O2 N13 O3 108.1(13) . .
N13 O1 Cu1 160.9(10) . 2_665
N13 O2 Cu2 163.8(10) . .
O5 N14 O6 122.1(11) . .
O5 N14 O4 118.3(9) . .
O6 N14 O4 119.2(10) . .
O5 N14 O4 151.3(10) . 2_665
O6 N14 O4 85.0(9) . 2_665
O4 N14 O4 34.3(9) . 2_665
O4 O4 N14 102.6(15) 2_665 .
O4 O4 N14 43.1(10) 2_665 2_665
N14 O4 N14 137.9(14) . 2_665
O7 N15 O8 118.5(8) . .
O7 N15 O9 118.5(8) . .
O8 N15 O9 122.5(9) . .
O12 N16 O10 121.9(13) . .
O12 N16 O11 117.1(12) . .
O10 N16 O11 118.9(12) . .

loop_
_geom_bond_atom_site_label_1
_geom_bond_atom_site_label_2
_geom_bond_distance
_geom_bond_site_symmetry_2
Cu1 N2 1.985(5) .
Cu1 N6 1.996(5) 2_665
Cu1 N12 2.020(5) 2_665
Cu1 O1 2.325(8) 2_665
Cu2 N4 2.022(7) .
Cu2 N8 2.031(6) .
Cu2 N10 2.041(6) 2_665
Cu2 O2 2.428(12) .
C1 C2 1.3900 .
C1 C6 1.3900 .
C1 C7 1.503(6) .
C2 C3 1.3900 .
C2 H2A 0.9500 .
C3 C4 1.3900 .
C3 C21 1.415(8) .
C4 C5 1.3900 .
C4 H4A 0.9500 .
C5 C6 1.3900 .
C5 C35 1.466(6) .
C6 H6A 0.9500 .
C7 N2 1.336(8) .
C7 N1 1.346(8) .
C8 C9 1.3900 .
C8 C13 1.3900 .
C8 N1 1.419(7) .
C9 C10 1.3900 .
C9 H9A 0.9500 .
C10 C11 1.3900 .
C10 H10A 0.9500 .
C11 C12 1.3900 .
C11 H11A 0.9500 .
C12 C13 1.3900 .
C12 H12A 0.9500 .
C13 N2 1.390(5) .
C14 C15 1.472(12) .
C14 N1 1.492(10) .
C14 H14A 0.9900 .
C14 H14B 0.9900 .
C15 C16 1.3900 .
C15 C20 1.3900 .
C16 C17 1.3900 .
C16 H16A 0.9500 .
C17 C18 1.3900 .
C17 H17A 0.9500 .
C18 C19 1.3900 .
C18 H18A 0.9500 .
C19 C20 1.3900 .
C19 H19A 0.9500 .
C20 H20A 0.9500 .
C21 N4 1.350(10) .
C21 N3 1.361(9) .
C22 C23 1.3900 .
C22 C27 1.3900 .
C22 N4 1.430(7) .
C23 C24 1.3900 .
C23 H23A 0.9500 .
C24 C25 1.3900 .
C24 H24A 0.9500 .
C25 C26 1.3900 .
C25 H25A 0.9500 .
C26 C27 1.3900 .
C26 H26A 0.9500 .
C27 N3 1.337(9) .
C28 N3 1.465(11) .
C28 C29 1.480(10) .
C28 H28A 0.9900 .
C28 H28B 0.9900 .
C29 C30 1.3900 .
C29 C34 1.3900 .
C30 C31 1.3900 .
C30 H30A 0.9500 .
C31 C32 1.3900 .
C31 H31A 0.9500 .
C32 C33 1.3900 .
C32 H32A 0.9500 .
C33 C34 1.3900 .
C33 H33A 0.9500 .
C34 H34A 0.9500 .
C35 N6 1.333(7) .
C35 N5 1.384(7) .
C36 C37 1.3900 .
C36 C41 1.3900 .
C36 N5 1.421(6) .
C37 C38 1.3900 .
C37 H37A 0.9500 .
C38 C39 1.3900 .
C38 H38A 0.9500 .
C39 C40 1.3900 .
C39 H39A 0.9500 .
C40 C41 1.3900 .
C40 H40A 0.9500 .
C41 N6 1.410(6) .
C42 N5 1.438(8) .
C42 C43 1.529(8) .
C42 H42A 0.9900 .
C42 H42B 0.9900 .
C43 C44 1.3900 .
C43 C48 1.3900 .
C44 C45 1.3900 .
C44 H44A 0.9500 .
C45 C46 1.3900 .
C45 H45A 0.9500 .
C46 C47 1.3900 .
C46 H46A 0.9500 .
C47 C48 1.3900 .
C47 H47A 0.9500 .
C48 H48A 0.9500 .
C49 C50 1.3900 .
C49 C54 1.3900 .
C49 C55 1.443(7) .
C50 C51 1.3900 .
C50 H50A 0.9500 .
C51 C52 1.3900 .
C51 C69 1.394(8) .
C52 C53 1.3900 .
C52 H52A 0.9500 .
C53 C54 1.3900 .
C53 C83 1.427(8) .
C54 H54A 0.9500 .
C55 N8 1.279(9) .
C55 N7 1.400(9) .
C56 N7 1.356(7) .
C56 C57 1.3900 .
C56 C61 1.3900 .
C57 C58 1.3900 .
C57 H57A 0.9500 .
C58 C59 1.3900 .
C58 H58A 0.9500 .
C59 C60 1.3900 .
C59 H59A 0.9500 .
C60 C61 1.3900 .
C60 H60A 0.9500 .
C61 N8 1.390(7) .
C62 N7 1.527(10) .
C62 C63 1.542(11) .
C62 H62A 0.9900 .
C62 H62B 0.9900 .
C63 C64 1.3900 .
C63 C68 1.3900 .
C64 C65 1.3900 .
C64 H64A 0.9500 .
C65 C66 1.3900 .
C65 H65A 0.9500 .
C66 C67 1.3900 .
C66 H66A 0.9500 .
C67 C68 1.3900 .
C67 H67A 0.9500 .
C68 H68A 0.9500 .
C69 N10 1.332(9) .
C69 N9 1.393(8) .
C70 C71 1.3900 .
C70 C75 1.3900 .
C70 N10 1.407(8) .
C71 C72 1.3900 .
C71 H71A 0.9500 .
C72 C73 1.3900 .
C72 H72A 0.9500 .
C73 C74 1.3900 .
C73 H73A 0.9500 .
C74 C75 1.3900 .
C74 H74A 0.9500 .
C75 N9 1.314(9) .
C76 C77 1.518(9) .
C76 N9 1.543(9) .
C76 H76A 0.9900 .
C76 H76B 0.9900 .
C77 C78 1.3900 .
C77 C82 1.3900 .
C78 C79 1.3900 .
C78 H78A 0.9500 .
C79 C80 1.3900 .
C79 H79A 0.9500 .
C80 C81 1.3900 .
C80 H80A 0.9500 .
C81 C82 1.3900 .
C81 H81A 0.9500 .
C82 H82A 0.9500 .
C83 N12 1.326(8) .
C83 N11 1.402(9) .
C84 C85 1.3900 .
C84 C89 1.3900 .
C84 N12 1.405(7) .
C85 C86 1.3900 .
C85 H85A 0.9500 .
C86 C87 1.3900 .
C86 H86A 0.9500 .
C87 C88 1.3900 .
C87 H87A 0.9500 .
C88 C89 1.3900 .
C88 H88A 0.9500 .
C89 N11 1.361(8) .
C90 C91 1.509(7) .
C90 N11 1.502(9) .
C90 H90A 0.9900 .
C90 H90B 0.9900 .
C91 C92 1.3900 .
C91 C96 1.3900 .
C92 C93 1.3900 .
C92 H92A 0.9500 .
C93 C94 1.3900 .
C93 H93A 0.9500 .
C94 C95 1.3900 .
C94 H94A 0.9500 .
C95 C96 1.3900 .
C95 H95A 0.9500 .
C96 H96A 0.9500 .
N6 Cu1 1.996(5) 2_665
N10 Cu2 2.041(6) 2_665
N12 Cu1 2.020(5) 2_665
N13 O1 1.241(10) .
N13 O2 1.247(12) .
N13 O3 1.248(13) .
O1 Cu1 2.325(8) 2_665
N14 O5 1.183(11) .
N14 O6 1.215(12) .
N14 O4 1.228(12) .
N14 O4 1.754(15) 2_665
O4 O4 1.01(2) 2_665
O4 N14 1.754(15) 2_665
N15 O7 1.260(9) .
N15 O8 1.260(8) .
N15 O9 1.265(8) .
N16 O12 1.020(13) .
N16 O10 1.071(12) .
N16 O11 1.083(13) .

loop_
_geom_torsion_atom_site_label_1
_geom_torsion_atom_site_label_2
_geom_torsion_atom_site_label_3
_geom_torsion_atom_site_label_4
_geom_torsion
_geom_torsion_site_symmetry_1
_geom_torsion_site_symmetry_4
C6 C1 C2 C3 0.0 . .
C7 C1 C2 C3 -176.0(3) . .
C1 C2 C3 C4 0.0 . .
C1 C2 C3 C21 177.5(5) . .
C2 C3 C4 C5 0.0 . .
C21 C3 C4 C5 -177.5(5) . .
C3 C4 C5 C6 0.0 . .
C3 C4 C5 C35 176.5(4) . .
C4 C5 C6 C1 0.0 . .
C35 C5 C6 C1 -176.4(4) . .
C2 C1 C6 C5 0.0 . .
C7 C1 C6 C5 176.0(3) . .
C2 C1 C7 N2 126.2(5) . .
C6 C1 C7 N2 -49.9(7) . .
C2 C1 C7 N1 -50.6(7) . .
C6 C1 C7 N1 133.3(6) . .
C13 C8 C9 C10 0.0 . .
N1 C8 C9 C10 177.4(5) . .
C8 C9 C10 C11 0.0 . .
C9 C10 C11 C12 0.0 . .
C10 C11 C12 C13 0.0 . .
C11 C12 C13 C8 0.0 . .
C11 C12 C13 N2 -179.6(4) . .
C9 C8 C13 C12 0.0 . .
N1 C8 C13 C12 -178.1(4) . .
C9 C8 C13 N2 179.7(4) . .
N1 C8 C13 N2 1.6(4) . .
N1 C14 C15 C16 -137.7(6) . .
N1 C14 C15 C20 38.4(8) . .
C20 C15 C16 C17 0.0 . .
C14 C15 C16 C17 175.9(6) . .
C15 C16 C17 C18 0.0 . .
C16 C17 C18 C19 0.0 . .
C17 C18 C19 C20 0.0 . .
C18 C19 C20 C15 0.0 . .
C16 C15 C20 C19 0.0 . .
C14 C15 C20 C19 -176.3(5) . .
C2 C3 C21 N4 -52.1(8) . .
C4 C3 C21 N4 125.5(6) . .
C2 C3 C21 N3 128.5(6) . .
C4 C3 C21 N3 -54.0(8) . .
C27 C22 C23 C24 0.0 . .
N4 C22 C23 C24 -179.4(5) . .
C22 C23 C24 C25 0.0 . .
C23 C24 C25 C26 0.0 . .
C24 C25 C26 C27 0.0 . .
C25 C26 C27 N3 176.2(7) . .
C25 C26 C27 C22 0.0 . .
C23 C22 C27 N3 -177.1(5) . .
N4 C22 C27 N3 2.4(5) . .
C23 C22 C27 C26 0.0 . .
N4 C22 C27 C26 179.5(4) . .
N3 C28 C29 C30 14.6(9) . .
N3 C28 C29 C34 -164.7(6) . .
C34 C29 C30 C31 0.0 . .
C28 C29 C30 C31 -179.4(6) . .
C29 C30 C31 C32 0.0 . .
C30 C31 C32 C33 0.0 . .
C31 C32 C33 C34 0.0 . .
C32 C33 C34 C29 0.0 . .
C30 C29 C34 C33 0.0 . .
C28 C29 C34 C33 179.4(6) . .
C4 C5 C35 N6 -53.5(7) . .
C6 C5 C35 N6 123.0(5) . .
C4 C5 C35 N5 129.8(5) . .
C6 C5 C35 N5 -53.7(6) . .
C41 C36 C37 C38 0.0 . .
N5 C36 C37 C38 176.0(4) . .
C36 C37 C38 C39 0.0 . .
C37 C38 C39 C40 0.0 . .
C38 C39 C40 C41 0.0 . .
C39 C40 C41 C36 0.0 . .
C39 C40 C41 N6 -175.7(4) . .
C37 C36 C41 C40 0.0 . .
N5 C36 C41 C40 -177.0(3) . .
C37 C36 C41 N6 176.5(3) . .
N5 C36 C41 N6 -0.5(4) . .
N5 C42 C43 C44 27.5(7) . .
N5 C42 C43 C48 -158.3(4) . .
C48 C43 C44 C45 0.0 . .
C42 C43 C44 C45 173.9(5) . .
C43 C44 C45 C46 0.0 . .
C44 C45 C46 C47 0.0 . .
C45 C46 C47 C48 0.0 . .
C46 C47 C48 C43 0.0 . .
C44 C43 C48 C47 0.0 . .
C42 C43 C48 C47 -174.5(5) . .
C54 C49 C50 C51 0.0 . .
C55 C49 C50 C51 -173.7(3) . .
C49 C50 C51 C52 0.0 . .
C49 C50 C51 C69 174.4(4) . .
C50 C51 C52 C53 0.0 . .
C69 C51 C52 C53 -174.4(4) . .
C51 C52 C53 C54 0.0 . .
C51 C52 C53 C83 176.6(4) . .
C52 C53 C54 C49 0.0 . .
C83 C53 C54 C49 -176.4(4) . .
C50 C49 C54 C53 0.0 . .
C55 C49 C54 C53 174.0(3) . .
C50 C49 C55 N8 121.3(8) . .
C54 C49 C55 N8 -52.6(9) . .
C50 C49 C55 N7 -51.9(8) . .
C54 C49 C55 N7 134.3(7) . .
N7 C56 C57 C58 -175.6(6) . .
C61 C56 C57 C58 0.0 . .
C56 C57 C58 C59 0.0 . .
C57 C58 C59 C60 0.0 . .
C58 C59 C60 C61 0.0 . .
C59 C60 C61 N8 -178.8(6) . .
C59 C60 C61 C56 0.0 . .
N7 C56 C61 N8 -4.2(5) . .
C57 C56 C61 N8 179.0(5) . .
N7 C56 C61 C60 176.8(5) . .
C57 C56 C61 C60 0.0 . .
N7 C62 C63 C64 58.0(7) . .
N7 C62 C63 C68 -123.8(5) . .
C68 C63 C64 C65 0.0 . .
C62 C63 C64 C65 178.1(5) . .
C63 C64 C65 C66 0.0 . .
C64 C65 C66 C67 0.0 . .
C65 C66 C67 C68 0.0 . .
C66 C67 C68 C63 0.0 . .
C64 C63 C68 C67 0.0 . .
C62 C63 C68 C67 -178.2(5) . .
C52 C51 C69 N10 127.5(6) . .
C50 C51 C69 N10 -46.9(8) . .
C52 C51 C69 N9 -52.8(8) . .
C50 C51 C69 N9 132.8(5) . .
C75 C70 C71 C72 0.0 . .
N10 C70 C71 C72 179.9(5) . .
C70 C71 C72 C73 0.0 . .
C71 C72 C73 C74 0.0 . .
C72 C73 C74 C75 0.0 . .
C73 C74 C75 N9 176.4(6) . .
C73 C74 C75 C70 0.0 . .
C71 C70 C75 N9 -177.1(5) . .
N10 C70 C75 N9 3.0(5) . .
C71 C70 C75 C74 0.0 . .
N10 C70 C75 C74 -179.9(4) . .
N9 C76 C77 C78 -49.9(6) . .
N9 C76 C77 C82 128.6(5) . .
C82 C77 C78 C79 0.0 . .
C76 C77 C78 C79 178.4(4) . .
C77 C78 C79 C80 0.0 . .
C78 C79 C80 C81 0.0 . .
C79 C80 C81 C82 0.0 . .
C80 C81 C82 C77 0.0 . .
C78 C77 C82 C81 0.0 . .
C76 C77 C82 C81 -178.5(4) . .
C54 C53 C83 N12 129.6(5) . .
C52 C53 C83 N12 -47.0(6) . .
C54 C53 C83 N11 -46.1(6) . .
C52 C53 C83 N11 137.4(5) . .
C89 C84 C85 C86 0.0 . .
N12 C84 C85 C86 -174.7(4) . .
C84 C85 C86 C87 0.0 . .
C85 C86 C87 C88 0.0 . .
C86 C87 C88 C89 0.0 . .
C87 C88 C89 N11 177.9(5) . .
C87 C88 C89 C84 0.0 . .
C85 C84 C89 N11 -178.4(4) . .
N12 C84 C89 N11 -2.6(4) . .
C85 C84 C89 C88 0.0 . .
N12 C84 C89 C88 175.8(3) . .
N11 C90 C91 C92 -159.1(5) . .
N11 C90 C91 C96 23.2(8) . .
C96 C91 C92 C93 0.0 . .
C90 C91 C92 C93 -177.8(4) . .
C91 C92 C93 C94 0.0 . .
C92 C93 C94 C95 0.0 . .
C93 C94 C95 C96 0.0 . .
C94 C95 C96 C91 0.0 . .
C92 C91 C96 C95 0.0 . .
C90 C91 C96 C95 177.6(5) . .
N2 C7 N1 C8 -0.8(8) . .
C1 C7 N1 C8 176.1(5) . .
N2 C7 N1 C14 160.5(7) . .
C1 C7 N1 C14 -22.5(11) . .
C9 C8 N1 C7 -178.2(4) . .
C13 C8 N1 C7 -0.5(5) . .
C9 C8 N1 C14 20.7(10) . .
C13 C8 N1 C14 -161.6(7) . .
C15 C14 N1 C7 -89.8(9) . .
C15 C14 N1 C8 67.5(10) . .
N1 C7 N2 C13 1.8(7) . .
C1 C7 N2 C13 -175.3(5) . .
N1 C7 N2 Cu1 177.0(5) . .
C1 C7 N2 Cu1 0.0(9) . .
C12 C13 N2 C7 177.6(4) . .
C8 C13 N2 C7 -2.0(5) . .
C12 C13 N2 Cu1 2.1(6) . .
C8 C13 N2 Cu1 -177.5(3) . .
N6 Cu1 N2 C7 70.7(6) 2_665 .
N12 Cu1 N2 C7 -149.7(5) 2_665 .
O1 Cu1 N2 C7 -37.2(6) 2_665 .
N6 Cu1 N2 C13 -115.0(4) 2_665 .
N12 Cu1 N2 C13 24.6(5) 2_665 .
O1 Cu1 N2 C13 137.1(5) 2_665 .
C26 C27 N3 C21 -178.5(4) . .
C22 C27 N3 C21 -2.0(6) . .
C26 C27 N3 C28 13.8(9) . .
C22 C27 N3 C28 -169.6(6) . .
N4 C21 N3 C27 0.8(8) . .
C3 C21 N3 C27 -179.7(6) . .
N4 C21 N3 C28 168.2(7) . .
C3 C21 N3 C28 -12.3(11) . .
C29 C28 N3 C27 86.8(9) . .
C29 C28 N3 C21 -79.1(9) . .
N3 C21 N4 C22 0.7(7) . .
C3 C21 N4 C22 -178.8(5) . .
N3 C21 N4 Cu2 179.3(5) . .
C3 C21 N4 Cu2 -0.2(10) . .
C23 C22 N4 C21 177.6(5) . .
C27 C22 N4 C21 -1.9(6) . .
C23 C22 N4 Cu2 -1.3(7) . .
C27 C22 N4 Cu2 179.3(4) . .
N8 Cu2 N4 C21 -147.9(6) . .
N10 Cu2 N4 C21 67.5(7) 2_665 .
O2 Cu2 N4 C21 -37.9(8) . .
N8 Cu2 N4 C22 30.6(6) . .
N10 Cu2 N4 C22 -114.1(5) 2_665 .
O2 Cu2 N4 C22 140.6(6) . .
N6 C35 N5 C36 -1.0(6) . .
C5 C35 N5 C36 176.0(4) . .
N6 C35 N5 C42 164.2(6) . .
C5 C35 N5 C42 -18.7(9) . .
C37 C36 N5 C35 -175.5(3) . .
C41 C36 N5 C35 0.9(4) . .
C37 C36 N5 C42 17.7(7) . .
C41 C36 N5 C42 -165.9(5) . .
C43 C42 N5 C35 -76.5(8) . .
C43 C42 N5 C36 86.6(7) . .
N5 C35 N6 C41 0.7(6) . .
C5 C35 N6 C41 -176.3(5) . .
N5 C35 N6 Cu1 -179.4(4) . 2_665
C5 C35 N6 Cu1 3.7(8) . 2_665
C40 C41 N6 C35 175.9(3) . .
C36 C41 N6 C35 -0.1(5) . .
C40 C41 N6 Cu1 -4.0(5) . 2_665
C36 C41 N6 Cu1 180.0(2) . 2_665
C57 C56 N7 C55 177.3(5) . .
C61 C56 N7 C55 1.2(7) . .
C57 C56 N7 C62 8.7(11) . .
C61 C56 N7 C62 -167.4(7) . .
N8 C55 N7 C56 2.4(10) . .
C49 C55 N7 C56 176.6(6) . .
N8 C55 N7 C62 170.2(8) . .
C49 C55 N7 C62 -15.6(13) . .
C63 C62 N7 C56 79.5(9) . .
C63 C62 N7 C55 -86.8(10) . .
N7 C55 N8 C61 -5.0(9) . .
C49 C55 N8 C61 -178.9(7) . .
N7 C55 N8 Cu2 -177.4(6) . .
C49 C55 N8 Cu2 8.7(13) . .
C60 C61 N8 C55 -175.3(5) . .
C56 C61 N8 C55 5.8(7) . .
C60 C61 N8 Cu2 -2.4(8) . .
C56 C61 N8 Cu2 178.7(4) . .
N4 Cu2 N8 C55 61.7(8) . .
N10 Cu2 N8 C55 -153.6(7) 2_665 .
O2 Cu2 N8 C55 -51.0(8) . .
N4 Cu2 N8 C61 -109.6(5) . .
N10 Cu2 N8 C61 35.1(7) 2_665 .
O2 Cu2 N8 C61 137.7(6) . .
C74 C75 N9 C69 -178.8(4) . .
C70 C75 N9 C69 -2.1(6) . .
C74 C75 N9 C76 15.0(9) . .
C70 C75 N9 C76 -168.3(6) . .
N10 C69 N9 C75 0.3(8) . .
C51 C69 N9 C75 -179.4(6) . .
N10 C69 N9 C76 167.3(6) . .
C51 C69 N9 C76 -12.4(10) . .
C77 C76 N9 C75 114.5(7) . .
C77 C76 N9 C69 -49.9(9) . .
C51 C69 N10 C70 -178.8(6) . .
N9 C69 N10 C70 1.6(7) . .
C51 C69 N10 Cu2 -4.7(10) . 2_665
N9 C69 N10 Cu2 175.6(5) . 2_665
C71 C70 N10 C69 177.3(4) . .
C75 C70 N10 C69 -2.8(6) . .
C71 C70 N10 Cu2 2.8(7) . 2_665
C75 C70 N10 Cu2 -177.2(4) . 2_665
C88 C89 N11 C83 -177.5(3) . .
C84 C89 N11 C83 0.6(5) . .
C88 C89 N11 C90 15.2(8) . .
C84 C89 N11 C90 -166.7(5) . .
N12 C83 N11 C89 1.7(6) . .
C53 C83 N11 C89 177.9(5) . .
N12 C83 N11 C90 169.0(5) . .
C53 C83 N11 C90 -14.8(9) . .
C91 C90 N11 C89 71.1(8) . .
C91 C90 N11 C83 -94.0(7) . .
N11 C83 N12 C84 -3.2(6) . .
C53 C83 N12 C84 -179.4(5) . .
N11 C83 N12 Cu1 170.6(4) . 2_665
C53 C83 N12 Cu1 -5.6(9) . 2_665
C85 C84 N12 C83 178.8(4) . .
C89 C84 N12 C83 3.6(5) . .
C85 C84 N12 Cu1 4.3(6) . 2_665
C89 C84 N12 Cu1 -170.9(3) . 2_665
O2 N13 O1 Cu1 15(4) . 2_665
O3 N13 O1 Cu1 -167(2) . 2_665
O1 N13 O2 Cu2 -16(5) . .
O3 N13 O2 Cu2 166(4) . .
N4 Cu2 O2 N13 -10(4) . .
N8 Cu2 O2 N13 115(4) . .
N10 Cu2 O2 N13 -128(4) 2_665 .
O5 N14 O4 O4 168.2(16) . 2_665
O6 N14 O4 O4 -5(2) . 2_665
O5 N14 O4 N14 138.5(14) . 2_665
O6 N14 O4 N14 -34(4) . 2_665
O4 N14 O4 N14 -30(2) 2_665 2_665
